data_7114179
loop_
_publ_author_name
'Boyd, Derek R.'
'Sharma, Narain D.'
'Loke, Pui L.'
'Malone, John F.'
'McRoberts, W. Colin'
'Hamilton, John T. G.'

_publ_section_title
;
 Absolute configuration assignment and enantiopurity determination of
 chiral alkaloids and coumarins derived from O- and C-prenyl
 epoxidesElectronic supplementary information (ESI) available: crystal
 data for 17. See http://www.rsc.org/suppdata/cc/b2/b208978e/
;
_journal_issue 24
_journal_name_full 'Chemical Communications'
_journal_page_first 3070
_journal_paper_doi 10.1039/b208978e
_journal_year 2002
_chemical_formula_moiety 'C16 H22 O6'
_chemical_formula_sum 'C16 H22 O6'
_chemical_formula_weight 310.34
_chemical_name_systematic
; 
? 
;
_space_group_IT_number 19
_symmetry_cell_setting orthorhombic
_symmetry_space_group_name_Hall 'P 2ac 2ab'
_symmetry_space_group_name_H-M 'P 21 21 21'
_atom_sites_solution_hydrogens difmap
_atom_sites_solution_primary direct
_atom_sites_solution_secondary difmap
_audit_creation_method SHELXL-97
_cell_angle_alpha 90.00
_cell_angle_beta 90.00
_cell_angle_gamma 90.00
_cell_formula_units_Z 4
_cell_length_a 6.1170(10)
_cell_length_b 13.2620(10)
_cell_length_c 19.993(2)
_cell_measurement_reflns_used 32
_cell_measurement_temperature 293(2)
_cell_measurement_theta_max 28
_cell_measurement_theta_min 5.5
_cell_volume 1621.9(3)
_computing_cell_refinement 'Bruker XSCANS'
_computing_data_collection 'Bruker XSCANS'
_computing_data_reduction 'Bruker XSCANS'
_computing_molecular_graphics 'Bruker SHELXTL'
_computing_publication_material 'SHELXL-97 (Sheldrick, 1997)'
_computing_structure_refinement 'SHELXL-97 (Sheldrick, 1997)'
_computing_structure_solution 'SHELXS-97 (Sheldrick, 1990)'
_diffrn_ambient_temperature 293(2)
_diffrn_measured_fraction_theta_full 0.960
_diffrn_measured_fraction_theta_max 0.960
_diffrn_measurement_device_type 'Siemens P4 diffractometer'
_diffrn_measurement_method omega
_diffrn_radiation_monochromator graphite
_diffrn_radiation_source 'fine-focus sealed tube'
_diffrn_radiation_type CuK\a
_diffrn_radiation_wavelength 1.54178
_diffrn_reflns_av_R_equivalents 0.0000
_diffrn_reflns_av_sigmaI/netI 0.1503
_diffrn_reflns_limit_h_max 6
_diffrn_reflns_limit_h_min -6
_diffrn_reflns_limit_k_max 16
_diffrn_reflns_limit_k_min -16
_diffrn_reflns_limit_l_max 24
_diffrn_reflns_limit_l_min -24
_diffrn_reflns_number 2854
_diffrn_reflns_theta_full 69.94
_diffrn_reflns_theta_max 69.94
_diffrn_reflns_theta_min 4.00
_diffrn_standards_interval_count 97
_diffrn_standards_number 3
_exptl_absorpt_coefficient_mu 0.808
_exptl_absorpt_correction_T_max 0.8235
_exptl_absorpt_correction_T_min 0.6881
_exptl_absorpt_correction_type none
_exptl_crystal_colour colourless
_exptl_crystal_density_diffrn 1.271
_exptl_crystal_density_method 'not measured'
_exptl_crystal_description block
_exptl_crystal_F_000 664
_exptl_crystal_size_max 0.50
_exptl_crystal_size_mid 0.30
_exptl_crystal_size_min 0.25
_refine_diff_density_max 0.141
_refine_diff_density_min -0.119
_refine_diff_density_rms 0.027
_refine_ls_abs_structure_details 'Flack H D (1983), Acta Cryst. A39, 876-881'
_refine_ls_abs_structure_Flack 0.0(3)
_refine_ls_extinction_coef 0.0163(7)
_refine_ls_extinction_expression Fc^*^=kFc[1+0.001xFc^2^\l^3^/sin(2\q)]^-1/4^
_refine_ls_extinction_method SHELXL
_refine_ls_goodness_of_fit_ref 1.066
_refine_ls_hydrogen_treatment geom
_refine_ls_matrix_type full
_refine_ls_number_parameters 206
_refine_ls_number_reflns 2808
_refine_ls_number_restraints 0
_refine_ls_restrained_S_all 1.066
_refine_ls_R_factor_all 0.0506
_refine_ls_R_factor_gt 0.0380
_refine_ls_shift/su_max 0.032
_refine_ls_shift/su_mean 0.001
_refine_ls_structure_factor_coef Fsqd
_refine_ls_weighting_details 'calc w=1/[\s^2^(Fo^2^)+(0.0527P)^2^+0.1236P] where P=(Fo^2^+2Fc^2^)/3'
_refine_ls_weighting_scheme calc
_refine_ls_wR_factor_gt 0.0976
_refine_ls_wR_factor_ref 0.1059
_reflns_number_gt 2305
_reflns_number_total 2808
_reflns_threshold_expression >2sigma(I)
_cod_data_source_file b208978e.txt
_cod_data_source_block 17
_cod_depositor_comments
;
The following automatic conversions were performed:

'_symmetry_cell_setting' value 'Orthorhombic' changed to
'orthorhombic' according to
/usr/data/users/saulius/automatic-downloads/retrospective/RSC/lib/dictionaries/cif_core.dic
dictionary named 'cif_core.dic' version 2.4.2 from 2011-04-26.

Automatic conversion script
Id: cif_fix_values 2281 2013-09-26 08:29:07Z andrius 
;
_cod_original_sg_symbol_H-M P2(1)2(1)2(1)
_cod_database_code 7114179

loop_
_symmetry_equiv_pos_as_xyz
'x, y, z'
'-x+1/2, -y, z+1/2'
'-x, y+1/2, -z+1/2'
'x+1/2, -y+1/2, -z'

loop_
_atom_site_label
_atom_site_type_symbol
_atom_site_fract_x
_atom_site_fract_y
_atom_site_fract_z
_atom_site_U_iso_or_equiv
_atom_site_adp_type
_atom_site_occupancy
_atom_site_symmetry_multiplicity
_atom_site_calc_flag
_atom_site_refinement_flags
O1 O -0.3596(4) -0.04737(17) 0.53195(9) 0.0713(6) Uani 1 1 d .
C2 C -0.4008(6) -0.1157(2) 0.48355(14) 0.0617(8) Uani 1 1 d .
O2 O -0.5713(4) -0.16103(18) 0.48185(12) 0.0920(8) Uani 1 1 d .
C3 C -0.2113(5) -0.12367(19) 0.43831(13) 0.0606(8) Uani 1 1 d .
H3A H -0.2580 -0.1218 0.3920 0.073 Uiso 1 1 calc R
H3B H -0.1325 -0.1860 0.4461 0.073 Uiso 1 1 calc R
C4 C -0.0689(5) -0.03367(18) 0.45436(11) 0.0476(7) Uani 1 1 d .
H4 H 0.0867 -0.0511 0.4524 0.057 Uiso 1 1 calc R
C5 C -0.1390(5) -0.0053(2) 0.52582(11) 0.0556(8) Uani 1 1 d .
C51 C -0.1598(7) 0.1066(2) 0.53838(14) 0.0862(11) Uani 1 1 d .
H51A H -0.2671 0.1345 0.5087 0.129 Uiso 1 1 calc R
H51B H -0.0213 0.1386 0.5306 0.129 Uiso 1 1 calc R
H51C H -0.2040 0.1178 0.5838 0.129 Uiso 1 1 calc R
C52 C 0.0049(6) -0.0585(3) 0.57616(13) 0.0932(12) Uani 1 1 d .
H52A H -0.0564 -0.0511 0.6201 0.140 Uiso 1 1 calc R
H52B H 0.1486 -0.0295 0.5753 0.140 Uiso 1 1 calc R
H52C H 0.0138 -0.1289 0.5651 0.140 Uiso 1 1 calc R
O4 O -0.1226(3) 0.04506(12) 0.40731(7) 0.0475(5) Uani 1 1 d .
C6 C 0.0386(5) 0.1054(2) 0.38739(11) 0.0476(7) Uani 1 1 d .
O6 O 0.2231(4) 0.09888(19) 0.40487(11) 0.0881(8) Uani 1 1 d .
C7 C -0.0499(4) 0.18531(17) 0.34129(11) 0.0397(6) Uani 1 1 d .
O8 O 0.1346(3) 0.24790(12) 0.32027(7) 0.0457(4) Uani 1 1 d .
C9 C 0.0678(4) 0.29650(17) 0.26348(12) 0.0457(6) Uani 1 1 d .
O9 O 0.1887(3) 0.35201(14) 0.23380(10) 0.0632(6) Uani 1 1 d .
C10 C -0.1655(4) 0.26694(18) 0.25066(11) 0.0443(6) Uani 1 1 d .
C11 C -0.2921(5) 0.31748(19) 0.30914(13) 0.0555(7) Uani 1 1 d .
H11A H -0.2547 0.3883 0.3129 0.067 Uiso 1 1 calc R
H11B H -0.4488 0.3113 0.3029 0.067 Uiso 1 1 calc R
C12 C -0.2162(5) 0.25830(19) 0.37155(12) 0.0519(7) Uani 1 1 d .
H12A H -0.1487 0.3025 0.4043 0.062 Uiso 1 1 calc R
H12B H -0.3367 0.2225 0.3923 0.062 Uiso 1 1 calc R
C13 C -0.2491(5) 0.2922(2) 0.18123(12) 0.0675(9) Uani 1 1 d .
H13A H -0.2364 0.3634 0.1737 0.101 Uiso 1 1 calc R
H13B H -0.3996 0.2725 0.1775 0.101 Uiso 1 1 calc R
H13C H -0.1640 0.2566 0.1485 0.101 Uiso 1 1 calc R
C14 C -0.1539(4) 0.15462(16) 0.27334(11) 0.0392(6) Uani 1 1 d .
C15 C 0.0002(5) 0.0909(2) 0.23047(13) 0.0541(7) Uani 1 1 d .
H15A H 0.0166 0.0254 0.2503 0.081 Uiso 1 1 calc R
H15B H 0.1403 0.1232 0.2279 0.081 Uiso 1 1 calc R
H15C H -0.0597 0.0840 0.1863 0.081 Uiso 1 1 calc R
C16 C -0.3748(4) 0.10304(19) 0.27799(13) 0.0522(7) Uani 1 1 d .
H16A H -0.3573 0.0377 0.2979 0.078 Uiso 1 1 calc R
H16B H -0.4354 0.0958 0.2340 0.078 Uiso 1 1 calc R
H16C H -0.4713 0.1430 0.3050 0.078 Uiso 1 1 calc R

loop_
_atom_site_aniso_label
_atom_site_aniso_U_11
_atom_site_aniso_U_22
_atom_site_aniso_U_33
_atom_site_aniso_U_23
_atom_site_aniso_U_13
_atom_site_aniso_U_12
O1 0.0645(14) 0.0918(15) 0.0576(11) -0.0058(11) 0.0195(11) -0.0120(14)
C2 0.061(2) 0.0610(16) 0.0627(17) 0.0127(15) 0.0005(17) -0.0059(18)
O2 0.0744(17) 0.0882(16) 0.1134(19) 0.0160(14) -0.0024(15) -0.0252(16)
C3 0.084(2) 0.0482(14) 0.0495(13) 0.0020(12) 0.0067(16) 0.0019(16)
C4 0.0531(17) 0.0511(13) 0.0386(11) 0.0090(11) 0.0037(13) 0.0059(15)
C5 0.0549(19) 0.0728(18) 0.0391(12) -0.0025(13) 0.0038(15) -0.0038(18)
C51 0.116(3) 0.082(2) 0.0612(16) -0.0260(16) 0.018(2) -0.012(3)
C52 0.098(3) 0.138(3) 0.0440(14) 0.0156(19) -0.0121(19) -0.004(3)
O4 0.0482(11) 0.0481(9) 0.0463(9) 0.0088(8) 0.0003(9) -0.0027(10)
C6 0.0360(17) 0.0628(16) 0.0439(13) 0.0074(12) 0.0035(13) -0.0025(15)
O6 0.0462(14) 0.1125(19) 0.1056(17) 0.0576(15) -0.0063(13) -0.0035(14)
C7 0.0337(15) 0.0423(12) 0.0429(12) 0.0019(10) 0.0044(12) -0.0019(12)
O8 0.0395(10) 0.0466(9) 0.0509(9) 0.0009(8) 0.0009(9) -0.0076(9)
C9 0.0459(16) 0.0393(12) 0.0520(14) 0.0052(12) 0.0072(14) 0.0021(14)
O9 0.0574(13) 0.0556(10) 0.0767(12) 0.0194(10) 0.0088(11) -0.0088(11)
C10 0.0389(16) 0.0451(13) 0.0490(13) 0.0060(11) 0.0015(13) 0.0029(13)
C11 0.0518(18) 0.0464(13) 0.0684(16) 0.0030(13) 0.0045(15) 0.0080(15)
C12 0.0528(18) 0.0517(14) 0.0512(13) -0.0085(12) 0.0091(14) 0.0035(15)
C13 0.0591(19) 0.083(2) 0.0607(16) 0.0217(16) -0.0064(16) 0.0014(19)
C14 0.0368(15) 0.0394(11) 0.0413(11) -0.0008(10) 0.0016(13) 0.0000(13)
C15 0.0558(18) 0.0521(15) 0.0545(14) -0.0085(13) 0.0056(15) -0.0010(14)
C16 0.0413(16) 0.0565(14) 0.0588(14) 0.0012(13) -0.0004(14) -0.0070(15)

loop_
_atom_type_symbol
_atom_type_description
_atom_type_scat_dispersion_real
_atom_type_scat_dispersion_imag
_atom_type_scat_source
C C 0.0181 0.0091 'International Tables Vol C Tables 4.2.6.8 and 6.1.1.4'
H H 0.0000 0.0000 'International Tables Vol C Tables 4.2.6.8 and 6.1.1.4'
O O 0.0492 0.0322 'International Tables Vol C Tables 4.2.6.8 and 6.1.1.4'

loop_
_geom_angle_atom_site_label_1
_geom_angle_atom_site_label_2
_geom_angle_atom_site_label_3
_geom_angle
C2 O1 C5 111.6(2)
O2 C2 O1 121.1(3)
O2 C2 C3 128.9(3)
O1 C2 C3 110.0(3)
C2 C3 C4 105.4(2)
O4 C4 C3 107.6(2)
O4 C4 C5 111.4(2)
C3 C4 C5 103.3(2)
O1 C5 C51 106.5(3)
O1 C5 C52 107.6(2)
C51 C5 C52 113.4(3)
O1 C5 C4 104.0(2)
C51 C5 C4 114.7(2)
C52 C5 C4 109.9(3)
C6 O4 C4 117.5(2)
O6 C6 O4 125.0(3)
O6 C6 C7 125.1(3)
O4 C6 C7 109.9(2)
O8 C7 C6 107.35(19)
O8 C7 C12 105.53(18)
C6 C7 C12 116.27(19)
O8 C7 C14 102.32(16)
C6 C7 C14 119.9(2)
C12 C7 C14 103.8(2)
C9 O8 C7 106.01(18)
O9 C9 O8 121.0(2)
O9 C9 C10 131.4(2)
O8 C9 C10 107.6(2)
C9 C10 C13 114.8(2)
C9 C10 C11 103.4(2)
C13 C10 C11 115.2(2)
C9 C10 C14 99.0(2)
C13 C10 C14 119.5(2)
C11 C10 C14 102.46(19)
C12 C11 C10 103.80(19)
C7 C12 C11 101.65(19)
C16 C14 C15 109.5(2)
C16 C14 C7 115.41(19)
C15 C14 C7 112.5(2)
C16 C14 C10 114.1(2)
C15 C14 C10 113.2(2)
C7 C14 C10 91.30(17)

loop_
_geom_bond_atom_site_label_1
_geom_bond_atom_site_label_2
_geom_bond_distance
O1 C2 1.349(3)
O1 C5 1.465(4)
C2 O2 1.204(4)
C2 C3 1.474(4)
C3 C4 1.512(4)
C4 O4 1.443(3)
C4 C5 1.539(3)
C5 C51 1.509(4)
C5 C52 1.512(4)
O4 C6 1.331(3)
C6 O6 1.184(3)
C6 C7 1.505(3)
C7 O8 1.462(3)
C7 C12 1.529(3)
C7 C14 1.554(3)
O8 C9 1.368(3)
C9 O9 1.200(3)
C9 C10 1.502(4)
C10 C13 1.517(3)
C10 C11 1.554(3)
C10 C14 1.559(3)
C11 C12 1.546(3)
C14 C16 1.517(4)
C14 C15 1.529(3)

loop_
_geom_torsion_atom_site_label_1
_geom_torsion_atom_site_label_2
_geom_torsion_atom_site_label_3
_geom_torsion_atom_site_label_4
_geom_torsion
C5 O1 C2 O2 177.4(3)
C5 O1 C2 C3 -1.8(3)
O2 C2 C3 C4 167.3(3)
O1 C2 C3 C4 -13.6(3)
C2 C3 C4 O4 -95.5(2)
C2 C3 C4 C5 22.3(3)
C2 O1 C5 C51 137.7(2)
C2 O1 C5 C52 -100.5(3)
C2 O1 C5 C4 16.1(3)
O4 C4 C5 O1 92.1(3)
C3 C4 C5 O1 -23.1(3)
O4 C4 C5 C51 -23.8(4)
C3 C4 C5 C51 -138.9(3)
O4 C4 C5 C52 -153.0(3)
C3 C4 C5 C52 91.9(3)
C3 C4 O4 C6 -145.7(2)
C5 C4 O4 C6 101.8(3)
C4 O4 C6 O6 0.7(4)
C4 O4 C6 C7 -177.33(18)
O6 C6 C7 O8 2.9(4)
O4 C6 C7 O8 -179.03(18)
O6 C6 C7 C12 -114.9(3)
O4 C6 C7 C12 63.1(3)
O6 C6 C7 C14 118.8(3)
O4 C6 C7 C14 -63.1(3)
C6 C7 O8 C9 160.55(18)
C12 C7 O8 C9 -74.8(2)
C14 C7 O8 C9 33.5(2)
C7 O8 C9 O9 -178.3(2)
C7 O8 C9 C10 2.4(2)
O9 C9 C10 C13 15.4(4)
O8 C9 C10 C13 -165.4(2)
O9 C9 C10 C11 -110.9(3)
O8 C9 C10 C11 68.3(2)
O9 C9 C10 C14 143.9(3)
O8 C9 C10 C14 -36.9(2)
C9 C10 C11 C12 -68.5(2)
C13 C10 C11 C12 165.5(2)
C14 C10 C11 C12 34.1(3)
O8 C7 C12 C11 68.7(2)
C6 C7 C12 C11 -172.5(2)
C14 C7 C12 C11 -38.5(2)
C10 C11 C12 C7 2.4(3)
O8 C7 C14 C16 -169.98(18)
C6 C7 C14 C16 71.5(3)
C12 C7 C14 C16 -60.4(2)
O8 C7 C14 C15 63.4(2)
C6 C7 C14 C15 -55.1(3)
C12 C7 C14 C15 173.02(19)
O8 C7 C14 C10 -52.4(2)
C6 C7 C14 C10 -170.9(2)
C12 C7 C14 C10 57.2(2)
C9 C10 C14 C16 170.6(2)
C13 C10 C14 C16 -64.2(3)
C11 C10 C14 C16 64.5(2)
C9 C10 C14 C15 -63.4(2)
C13 C10 C14 C15 61.9(3)
C11 C10 C14 C15 -169.4(2)
C9 C10 C14 C7 51.8(2)
C13 C10 C14 C7 177.1(2)
C11 C10 C14 C7 -54.2(2)
